data_4511924
loop_
_publ_author_name
'Patil, Rahul S.'
'Mossine, Andrew V.'
'Kumari, Harshita'
'Barnes, Charles L.'
'Atwood, Jerry L.'

_publ_section_title
;
 Engineering Void Space Enclosed within Resorcin[4]arene-Based
 Supramolecular Frameworks
;
_journal_issue 10
_journal_name_full 'Crystal Growth &amp; Design'
_journal_page_first 5212
_journal_paper_doi 10.1021/cg501014c
_journal_volume 14
_journal_year 2014
_chemical_formula_moiety '2(C40H48O8), 5(C10H8N2), 2(C2H3N1)'
_chemical_formula_sum 'C134 H142 N12 O16'
_chemical_formula_weight 2176.60
_chemical_name_common 'RsC3, bpy, acetonitrile'
_chemical_name_systematic 'C-propylresorcinol[4]arene, 4,4'-bipyridine, acetonitrile'
_space_group_IT_number 14
_symmetry_cell_setting monoclinic
_symmetry_Int_Tables_number 14
_symmetry_space_group_name_Hall '-P 2ybc'
_symmetry_space_group_name_H-M 'P 1 21/c 1'
_atom_sites_solution_hydrogens geom
_atom_sites_solution_primary direct
_atom_sites_solution_secondary difmap
_audit_creation_method SHELXL-97
_cell_angle_alpha 90.00
_cell_angle_beta 91.7200(10)
_cell_angle_gamma 90.00
_cell_formula_units_Z 2
_cell_length_a 9.1322(7)
_cell_length_b 24.8245(19)
_cell_length_c 24.9616(19)
_cell_measurement_reflns_used 6923
_cell_measurement_temperature 173(2)
_cell_measurement_theta_max 26.45
_cell_measurement_theta_min 2.38
_cell_volume 5656.3(7)
_computing_cell_refinement 'APEX2 (Bruker AXS, 2008)'
_computing_data_collection 'APEX2 (Bruker AXS, 2008)'
_computing_data_reduction 'APEX2 (Bruker AXS, 2008)'
_computing_molecular_graphics 'X-SEED, Barbour, 2001'
_computing_publication_material 'CIFTAB (Sheldrick, 2013)'
_computing_structure_refinement 'SHELXL-2013 (Sheldrick, 2013)'
_computing_structure_solution 'SHELXS-2013 (Sheldrick, 2013)'
_diffrn_ambient_temperature 173(2)
_diffrn_measured_fraction_theta_full 0.998
_diffrn_measured_fraction_theta_max 0.998
_diffrn_measurement_device_type 'Bruker APEXII CCD area detector'
_diffrn_measurement_method 'omega scans'
_diffrn_radiation_monochromator graphite
_diffrn_radiation_type MoK\a
_diffrn_radiation_wavelength 0.71073
_diffrn_reflns_av_R_equivalents 0.0630
_diffrn_reflns_av_sigmaI/netI 0.0525
_diffrn_reflns_limit_h_max 11
_diffrn_reflns_limit_h_min -11
_diffrn_reflns_limit_k_max 31
_diffrn_reflns_limit_k_min -31
_diffrn_reflns_limit_l_max 32
_diffrn_reflns_limit_l_min -32
_diffrn_reflns_number 65137
_diffrn_reflns_theta_full 27.26
_diffrn_reflns_theta_max 27.26
_diffrn_reflns_theta_min 1.16
_diffrn_source 'fine-focus sealed tube'
_diffrn_standards_decay_% 0.0
_exptl_absorpt_coefficient_mu 0.084
_exptl_absorpt_correction_T_max 0.99
_exptl_absorpt_correction_T_min 0.90
_exptl_absorpt_correction_type multi-scan
_exptl_absorpt_process_details
;
 Data were corrected for decay and absorption using the program SADABS 
 (Sheldrick, G. M. (2003). SADABS. Version 2.10. University of
 G\"ottingen, Germany).
;
_exptl_crystal_colour Colourless
_exptl_crystal_density_diffrn 1.278
_exptl_crystal_density_method 'not measured'
_exptl_crystal_description Plate
_exptl_crystal_F_000 2316
_exptl_crystal_size_max 0.25
_exptl_crystal_size_mid 0.10
_exptl_crystal_size_min 0.10
_refine_diff_density_max 0.325
_refine_diff_density_min -0.246
_refine_diff_density_rms 0.049
_refine_ls_extinction_method none
_refine_ls_goodness_of_fit_ref 1.033
_refine_ls_hydrogen_treatment constr
_refine_ls_matrix_type full
_refine_ls_number_parameters 743
_refine_ls_number_reflns 12645
_refine_ls_number_restraints 0
_refine_ls_restrained_S_all 1.033
_refine_ls_R_factor_all 0.0828
_refine_ls_R_factor_gt 0.0486
_refine_ls_shift/su_max 0.000
_refine_ls_shift/su_mean 0.000
_refine_ls_structure_factor_coef Fsqd
_refine_ls_weighting_details 'calc w=1/[\s^2^(Fo^2^)+(0.0456P)^2^+1.9452P] where P=(Fo^2^+2Fc^2^)/3'
_refine_ls_weighting_scheme calc
_refine_ls_wR_factor_gt 0.1049
_refine_ls_wR_factor_ref 0.1193
_reflns_number_gt 8548
_reflns_number_total 12645
_reflns_threshold_expression >2sigma(I)
_cod_data_source_file cg501014c_si_004.cif
_cod_data_source_block h:\xrdlab~1\rsc3_l~1\rsc3_b~2\work\rsp207a7
_cod_depositor_comments 'Adding full bibliography for 4511919--4511929.cif.'
_cod_original_sg_symbol_H-M 'P 21/c'
_cod_database_code 4511924

loop_
_symmetry_equiv_pos_as_xyz
'x, y, z'
'-x, y+1/2, -z+1/2'
'-x, -y, -z'
'x, -y-1/2, z-1/2'

loop_
_atom_site_label
_atom_site_type_symbol
_atom_site_fract_x
_atom_site_fract_y
_atom_site_fract_z
_atom_site_U_iso_or_equiv
_atom_site_adp_type
_atom_site_occupancy
_atom_site_symmetry_multiplicity
_atom_site_calc_flag
_atom_site_refinement_flags
N1B N -0.3285(3) 0.20934(9) 0.42234(9) 0.0586(6) Uani 1 1 d .
C1B C -0.2042(3) 0.20740(10) 0.41830(10) 0.0461(6) Uani 1 1 d .
C2B C -0.0457(3) 0.20575(11) 0.41196(11) 0.0576(7) Uani 1 1 d .
H2B1 H -0.0074 0.2426 0.4104 0.086 Uiso 1 1 calc R
H2B2 H -0.0237 0.1868 0.3787 0.086 Uiso 1 1 calc R
H2B3 H 0.0005 0.1868 0.4425 0.086 Uiso 1 1 calc R
N1E N 0.19692(16) 0.58814(6) 0.48006(6) 0.0248(4) Uani 1 1 d .
C1E C 0.1870(2) 0.53587(8) 0.46775(8) 0.0288(5) Uani 1 1 d .
H1E H 0.0968 0.5226 0.4532 0.035 Uiso 1 1 calc R
C2E C 0.30200(19) 0.50018(8) 0.47525(8) 0.0254(4) Uani 1 1 d .
H2E H 0.2895 0.4632 0.4663 0.030 Uiso 1 1 calc R
C3E C 0.43641(18) 0.51854(7) 0.49606(7) 0.0183(4) Uani 1 1 d .
C4E C 0.4458(2) 0.57297(8) 0.50904(8) 0.0249(4) Uani 1 1 d .
H4E H 0.5348 0.5875 0.5234 0.030 Uiso 1 1 calc R
C5E C 0.3245(2) 0.60572(8) 0.50087(8) 0.0264(4) Uani 1 1 d .
H5E H 0.3325 0.6426 0.5106 0.032 Uiso 1 1 calc R
N1C N 0.90381(16) 0.39336(6) 0.21290(6) 0.0245(4) Uani 1 1 d .
C1C C 0.8160(2) 0.36433(8) 0.18012(7) 0.0248(4) Uani 1 1 d .
H1C H 0.8517 0.3311 0.1668 0.030 Uiso 1 1 calc R
N2C N 0.19812(16) 0.48734(6) 0.13113(6) 0.0242(4) Uani 1 1 d .
C2C C 0.6759(2) 0.38030(8) 0.16469(8) 0.0245(4) Uani 1 1 d .
H2C H 0.6169 0.3580 0.1419 0.029 Uiso 1 1 calc R
C3C C 0.62177(19) 0.42936(7) 0.18283(7) 0.0197(4) Uani 1 1 d .
C4C C 0.71271(19) 0.45931(7) 0.21705(8) 0.0239(4) Uani 1 1 d .
H4C H 0.6806 0.4929 0.2307 0.029 Uiso 1 1 calc R
C5C C 0.8504(2) 0.43980(8) 0.23104(8) 0.0259(4) Uani 1 1 d .
H5C H 0.9104 0.4606 0.2549 0.031 Uiso 1 1 calc R
C6C C 0.47385(19) 0.44898(7) 0.16576(7) 0.0194(4) Uani 1 1 d .
C7C C 0.35590(19) 0.41418(7) 0.15771(7) 0.0210(4) Uani 1 1 d .
H7C H 0.3670 0.3766 0.1639 0.025 Uiso 1 1 calc R
C8C C 0.22174(19) 0.43520(8) 0.14051(7) 0.0231(4) Uani 1 1 d .
H8C H 0.1421 0.4110 0.1351 0.028 Uiso 1 1 calc R
C9C C 0.44997(19) 0.50367(7) 0.15644(7) 0.0231(4) Uani 1 1 d .
H9C H 0.5272 0.5289 0.1618 0.028 Uiso 1 1 calc R
C10C C 0.3121(2) 0.52070(8) 0.13928(7) 0.0252(4) Uani 1 1 d .
H10C H 0.2974 0.5581 0.1329 0.030 Uiso 1 1 calc R
O1A O 0.10876(14) 0.41196(5) 0.35855(5) 0.0246(3) Uani 1 1 d .
H1A H 0.1336 0.4000 0.3287 0.030 Uiso 1 1 calc R
C1A C 0.37143(18) 0.34486(7) 0.34485(7) 0.0166(4) Uani 1 1 d .
H1 H 0.3605 0.3814 0.3284 0.020 Uiso 1 1 calc R
O2A O 0.01828(13) 0.33874(5) 0.53025(5) 0.0240(3) Uani 1 1 d .
H2A H -0.0487 0.3619 0.5277 0.029 Uiso 1 1 calc R
C2A C 0.27864(18) 0.34433(7) 0.39479(7) 0.0166(4) Uani 1 1 d .
O3A O 0.00792(14) 0.23839(6) 0.58932(6) 0.0314(3) Uani 1 1 d .
H3A H 0.0280 0.2704 0.5815 0.038 Uiso 1 1 calc R
C3A C 0.15297(19) 0.37676(7) 0.39814(7) 0.0191(4) Uani 1 1 d .
O4A O 0.03566(14) 0.06341(5) 0.52049(5) 0.0279(3) Uani 1 1 d .
H4A H 0.0423 0.0499 0.4898 0.034 Uiso 1 1 calc R
C4A C 0.06795(19) 0.37544(7) 0.44317(7) 0.0208(4) Uani 1 1 d .
H2 H -0.0165 0.3977 0.4447 0.025 Uiso 1 1 calc R
O5A O 0.04633(14) 0.03416(5) 0.41537(5) 0.0281(3) Uani 1 1 d .
H5A H -0.0226 0.0182 0.3990 0.034 Uiso 1 1 calc R
C5A C 0.10466(19) 0.34204(7) 0.48619(7) 0.0189(4) Uani 1 1 d .
O6A O 0.13534(14) 0.09312(5) 0.23607(5) 0.0259(3) Uani 1 1 d .
H6A H 0.0595 0.0746 0.2303 0.031 Uiso 1 1 calc R
C6A C 0.23088(18) 0.31012(7) 0.48548(7) 0.0173(4) Uani 1 1 d .
O7A O 0.16780(14) 0.19412(5) 0.18631(5) 0.0265(3) Uani 1 1 d .
H7A H 0.1654 0.1627 0.1986 0.032 Uiso 1 1 calc R
C7A C 0.31260(18) 0.31190(7) 0.43917(7) 0.0177(4) Uani 1 1 d .
H3 H 0.3969 0.2896 0.4377 0.021 Uiso 1 1 calc R
O8A O 0.16832(13) 0.37169(5) 0.25992(5) 0.0216(3) Uani 1 1 d .
H8A H 0.0891 0.3735 0.2420 0.026 Uiso 1 1 calc R
C8A C 0.27397(18) 0.27577(7) 0.53382(7) 0.0181(4) Uani 1 1 d .
H4 H 0.2293 0.2931 0.5656 0.022 Uiso 1 1 calc R
C9A C 0.20893(18) 0.21922(7) 0.52953(7) 0.0177(4) Uani 1 1 d .
C10A C 0.08310(19) 0.20400(8) 0.55686(7) 0.0216(4) Uani 1 1 d .
C11A C 0.02805(19) 0.15224(8) 0.55229(7) 0.0241(4) Uani 1 1 d .
H11A H -0.0572 0.1427 0.5710 0.029 Uiso 1 1 calc R
C12A C 0.09525(19) 0.11409(7) 0.52086(7) 0.0213(4) Uani 1 1 d .
C13A C 0.22023(18) 0.12750(7) 0.49260(7) 0.0181(4) Uani 1 1 d .
C14A C 0.27176(18) 0.18015(7) 0.49745(7) 0.0170(4) Uani 1 1 d .
H14A H 0.3549 0.1900 0.4777 0.020 Uiso 1 1 calc R
C15A C 0.29682(18) 0.08618(7) 0.45830(7) 0.0184(4) Uani 1 1 d .
H15A H 0.2636 0.0500 0.4707 0.022 Uiso 1 1 calc R
C16A C 0.25024(18) 0.09042(7) 0.39935(7) 0.0174(4) Uani 1 1 d .
C17A C 0.12580(19) 0.06308(7) 0.37959(7) 0.0203(4) Uani 1 1 d .
C18A C 0.08527(19) 0.06485(7) 0.32566(7) 0.0222(4) Uani 1 1 d .
H18A H -0.0005 0.0466 0.3131 0.027 Uiso 1 1 calc R
C19A C 0.16986(19) 0.09327(7) 0.29005(7) 0.0198(4) Uani 1 1 d .
C20A C 0.29341(18) 0.12190(7) 0.30785(7) 0.0177(4) Uani 1 1 d .
C21A C 0.32862(18) 0.12001(7) 0.36245(7) 0.0180(4) Uani 1 1 d .
H21A H 0.4110 0.1401 0.3753 0.022 Uiso 1 1 calc R
C22A C 0.38082(18) 0.15554(7) 0.26884(7) 0.0186(4) Uani 1 1 d .
H22A H 0.3651 0.1392 0.2325 0.022 Uiso 1 1 calc R
C23A C 0.31904(18) 0.21265(7) 0.26609(7) 0.0171(4) Uani 1 1 d .
C24A C 0.21896(19) 0.22889(7) 0.22567(7) 0.0205(4) Uani 1 1 d .
C25A C 0.16920(19) 0.28174(7) 0.22314(7) 0.0202(4) Uani 1 1 d .
H25A H 0.1028 0.2925 0.1951 0.024 Uiso 1 1 calc R
C26A C 0.21660(18) 0.31883(7) 0.26156(7) 0.0187(4) Uani 1 1 d .
C27A C 0.31502(18) 0.30427(7) 0.30311(7) 0.0165(4) Uani 1 1 d .
C28A C 0.36118(18) 0.25094(7) 0.30409(7) 0.0171(4) Uani 1 1 d .
H28A H 0.4257 0.2400 0.3326 0.021 Uiso 1 1 calc R
C29A C 0.53529(18) 0.33713(7) 0.35902(7) 0.0194(4) Uani 1 1 d .
H29A H 0.5660 0.3653 0.3851 0.023 Uiso 1 1 calc R
H29B H 0.5484 0.3018 0.3769 0.023 Uiso 1 1 calc R
C30A C 0.63638(19) 0.33955(8) 0.31154(7) 0.0223(4) Uani 1 1 d .
H30A H 0.6077 0.3113 0.2853 0.027 Uiso 1 1 calc R
H30B H 0.6256 0.3750 0.2936 0.027 Uiso 1 1 calc R
C31A C 0.7958(2) 0.33140(9) 0.32945(9) 0.0327(5) Uani 1 1 d .
H31A H 0.8278 0.3616 0.3522 0.049 Uiso 1 1 calc R
H31B H 0.8570 0.3296 0.2979 0.049 Uiso 1 1 calc R
H31C H 0.8052 0.2978 0.3498 0.049 Uiso 1 1 calc R
C32A C 0.44051(18) 0.27538(7) 0.54485(7) 0.0194(4) Uani 1 1 d .
H32A H 0.4874 0.2546 0.5162 0.023 Uiso 1 1 calc R
H32B H 0.4773 0.3128 0.5431 0.023 Uiso 1 1 calc R
C33A C 0.48670(19) 0.25151(8) 0.59858(7) 0.0235(4) Uani 1 1 d .
H33A H 0.4534 0.2136 0.6002 0.028 Uiso 1 1 calc R
H33B H 0.4391 0.2717 0.6275 0.028 Uiso 1 1 calc R
C34A C 0.6523(2) 0.25357(8) 0.60766(8) 0.0292(5) Uani 1 1 d .
H34A H 0.6993 0.2310 0.5810 0.044 Uiso 1 1 calc R
H34B H 0.6779 0.2403 0.6437 0.044 Uiso 1 1 calc R
H34C H 0.6862 0.2908 0.6041 0.044 Uiso 1 1 calc R
C35A C 0.46382(18) 0.08727(7) 0.46674(7) 0.0190(4) Uani 1 1 d .
H35A H 0.5077 0.0614 0.4417 0.023 Uiso 1 1 calc R
H35B H 0.4999 0.1236 0.4576 0.023 Uiso 1 1 calc R
C36A C 0.51626(19) 0.07351(8) 0.52359(7) 0.0224(4) Uani 1 1 d .
H36A H 0.4806 0.1012 0.5486 0.027 Uiso 1 1 calc R
H36B H 0.4749 0.0383 0.5341 0.027 Uiso 1 1 calc R
C37A C 0.6823(2) 0.07090(8) 0.52787(8) 0.0288(4) Uani 1 1 d .
H37A H 0.7180 0.0450 0.5017 0.043 Uiso 1 1 calc R
H37B H 0.7128 0.0595 0.5641 0.043 Uiso 1 1 calc R
H37C H 0.7231 0.1066 0.5206 0.043 Uiso 1 1 calc R
C38A C 0.54687(18) 0.15480(7) 0.28135(7) 0.0206(4) Uani 1 1 d .
H38A H 0.5659 0.1706 0.3173 0.025 Uiso 1 1 calc R
H38B H 0.5809 0.1169 0.2825 0.025 Uiso 1 1 calc R
C39A C 0.63541(19) 0.18570(8) 0.24050(8) 0.0250(4) Uani 1 1 d .
H39A H 0.6219 0.1684 0.2050 0.030 Uiso 1 1 calc R
H39B H 0.5974 0.2230 0.2376 0.030 Uiso 1 1 calc R
C40A C 0.7984(2) 0.18759(9) 0.25542(9) 0.0351(5) Uani 1 1 d .
H40A H 0.8135 0.2085 0.2885 0.053 Uiso 1 1 calc R
H40B H 0.8514 0.2047 0.2264 0.053 Uiso 1 1 calc R
H40C H 0.8351 0.1509 0.2610 0.053 Uiso 1 1 calc R
N1D N 0.85877(18) 0.53481(7) 0.39587(7) 0.0342(4) Uani 1 1 d .
C1D C 0.7928(2) 0.49113(9) 0.37666(8) 0.0342(5) Uani 1 1 d .
H1D H 0.8473 0.4586 0.3761 0.041 Uiso 1 1 calc R
N2D N 0.12403(17) 0.54597(7) 0.29464(6) 0.0285(4) Uani 1 1 d .
C2D C 0.6484(2) 0.49009(8) 0.35725(8) 0.0295(5) Uani 1 1 d .
H2D H 0.6058 0.4574 0.3445 0.035 Uiso 1 1 calc R
C3D C 0.5672(2) 0.53751(8) 0.35672(7) 0.0233(4) Uani 1 1 d .
C4D C 0.6373(2) 0.58349(8) 0.37617(8) 0.0266(4) Uani 1 1 d .
H4D H 0.5872 0.6170 0.3763 0.032 Uiso 1 1 calc R
C5D C 0.7796(2) 0.58008(9) 0.39518(8) 0.0323(5) Uani 1 1 d .
H5D H 0.8247 0.6120 0.4087 0.039 Uiso 1 1 calc R
C6D C 0.4135(2) 0.53930(7) 0.33553(7) 0.0231(4) Uani 1 1 d .
C7D C 0.3608(2) 0.50453(8) 0.29617(7) 0.0247(4) Uani 1 1 d .
H7D H 0.4226 0.4773 0.2825 0.030 Uiso 1 1 calc R
C8D C 0.2174(2) 0.50944(8) 0.27670(8) 0.0270(4) Uani 1 1 d .
H8D H 0.1843 0.4855 0.2492 0.032 Uiso 1 1 calc R
C9D C 0.1733(2) 0.57851(9) 0.33383(8) 0.0305(5) Uani 1 1 d .
H9D H 0.1074 0.6040 0.3480 0.037 Uiso 1 1 calc R
C10D C 0.3150(2) 0.57704(8) 0.35484(8) 0.0267(4) Uani 1 1 d .
H10D H 0.3451 0.6016 0.3822 0.032 Uiso 1 1 calc R

loop_
_atom_site_aniso_label
_atom_site_aniso_U_11
_atom_site_aniso_U_22
_atom_site_aniso_U_33
_atom_site_aniso_U_23
_atom_site_aniso_U_13
_atom_site_aniso_U_12
N1B 0.0526(15) 0.0560(15) 0.0666(16) 0.0240(12) -0.0091(12) -0.0091(11)
C1B 0.0521(16) 0.0414(14) 0.0438(15) 0.0154(11) -0.0161(12) 0.0001(12)
C2B 0.0513(16) 0.0631(18) 0.0569(17) 0.0070(14) -0.0242(13) 0.0143(13)
N1E 0.0205(8) 0.0308(9) 0.0233(8) 0.0044(7) 0.0045(6) 0.0078(7)
C1E 0.0166(9) 0.0343(12) 0.0353(12) 0.0021(9) -0.0024(8) 0.0022(8)
C2E 0.0206(10) 0.0226(10) 0.0328(11) -0.0002(8) -0.0038(8) 0.0009(8)
C3E 0.0171(9) 0.0220(10) 0.0158(9) 0.0025(7) 0.0018(7) 0.0025(7)
C4E 0.0210(10) 0.0261(10) 0.0274(10) -0.0053(8) -0.0022(8) 0.0014(8)
C5E 0.0282(11) 0.0241(10) 0.0270(11) -0.0035(8) 0.0023(8) 0.0071(8)
N1C 0.0202(8) 0.0268(9) 0.0265(9) 0.0044(7) -0.0015(7) 0.0004(7)
C1C 0.0240(10) 0.0244(10) 0.0258(10) 0.0007(8) -0.0005(8) 0.0033(8)
N2C 0.0197(8) 0.0308(9) 0.0220(8) -0.0014(7) -0.0012(6) 0.0042(7)
C2C 0.0230(10) 0.0241(10) 0.0262(10) -0.0009(8) -0.0030(8) 0.0009(8)
C3C 0.0186(9) 0.0209(9) 0.0195(9) 0.0058(7) -0.0007(7) -0.0011(7)
C4C 0.0206(10) 0.0200(10) 0.0310(11) 0.0004(8) -0.0003(8) -0.0012(7)
C5C 0.0208(10) 0.0246(10) 0.0319(11) 0.0018(8) -0.0033(8) -0.0026(8)
C6C 0.0194(9) 0.0233(10) 0.0155(9) 0.0014(7) 0.0002(7) 0.0024(7)
C7C 0.0219(10) 0.0220(10) 0.0190(9) -0.0004(8) 0.0000(7) 0.0004(7)
C8C 0.0190(9) 0.0280(11) 0.0222(10) -0.0041(8) -0.0007(7) -0.0011(8)
C9C 0.0199(9) 0.0232(10) 0.0261(10) 0.0036(8) -0.0004(8) -0.0016(8)
C10C 0.0254(10) 0.0237(10) 0.0265(10) 0.0032(8) 0.0016(8) 0.0045(8)
O1A 0.0257(7) 0.0253(7) 0.0229(7) 0.0058(6) 0.0019(6) 0.0093(6)
C1A 0.0162(9) 0.0163(9) 0.0173(9) 0.0009(7) -0.0009(7) 0.0000(7)
O2A 0.0197(7) 0.0295(8) 0.0230(7) 0.0019(6) 0.0038(5) 0.0111(5)
C2A 0.0150(9) 0.0162(9) 0.0185(9) -0.0021(7) -0.0005(7) -0.0011(7)
O3A 0.0240(7) 0.0364(8) 0.0344(8) -0.0028(7) 0.0110(6) 0.0047(6)
C3A 0.0203(9) 0.0170(9) 0.0198(9) 0.0018(7) -0.0045(7) -0.0001(7)
O4A 0.0247(7) 0.0293(8) 0.0300(8) 0.0048(6) 0.0021(6) -0.0103(6)
C4A 0.0183(9) 0.0204(10) 0.0236(10) -0.0012(8) -0.0007(7) 0.0068(7)
O5A 0.0250(7) 0.0333(8) 0.0257(7) 0.0042(6) -0.0055(6) -0.0156(6)
C5A 0.0188(9) 0.0213(9) 0.0166(9) -0.0014(7) 0.0007(7) 0.0012(7)
O6A 0.0249(7) 0.0326(8) 0.0201(7) -0.0023(6) -0.0042(5) -0.0105(6)
C6A 0.0150(8) 0.0167(9) 0.0199(9) -0.0010(7) -0.0018(7) 0.0000(7)
O7A 0.0321(8) 0.0234(7) 0.0233(7) -0.0045(6) -0.0102(6) 0.0034(6)
C7A 0.0148(8) 0.0170(9) 0.0212(9) -0.0027(7) -0.0011(7) 0.0028(7)
O8A 0.0200(7) 0.0211(7) 0.0234(7) 0.0026(5) -0.0052(5) 0.0024(5)
C8A 0.0172(9) 0.0210(9) 0.0160(9) -0.0008(7) -0.0007(7) 0.0045(7)
C9A 0.0150(9) 0.0223(9) 0.0156(9) 0.0033(7) -0.0023(7) 0.0034(7)
C10A 0.0153(9) 0.0325(11) 0.0169(9) 0.0012(8) 0.0007(7) 0.0065(8)
C11A 0.0139(9) 0.0350(11) 0.0234(10) 0.0073(8) 0.0014(7) -0.0011(8)
C12A 0.0165(9) 0.0252(10) 0.0218(10) 0.0068(8) -0.0035(7) -0.0022(7)
C13A 0.0147(9) 0.0227(10) 0.0165(9) 0.0049(7) -0.0034(7) 0.0012(7)
C14A 0.0131(8) 0.0228(10) 0.0151(9) 0.0037(7) -0.0002(7) 0.0011(7)
C15A 0.0171(9) 0.0162(9) 0.0218(9) 0.0036(7) -0.0026(7) -0.0030(7)
C16A 0.0147(9) 0.0155(9) 0.0217(9) 0.0005(7) -0.0026(7) 0.0005(7)
C17A 0.0190(9) 0.0178(9) 0.0241(10) 0.0024(8) -0.0006(7) -0.0021(7)
C18A 0.0163(9) 0.0231(10) 0.0271(10) -0.0033(8) -0.0044(7) -0.0042(7)
C19A 0.0197(9) 0.0212(9) 0.0182(9) -0.0021(7) -0.0019(7) 0.0010(7)
C20A 0.0166(9) 0.0153(9) 0.0212(9) -0.0016(7) -0.0014(7) 0.0012(7)
C21A 0.0142(9) 0.0149(9) 0.0249(10) -0.0018(7) -0.0025(7) -0.0003(7)
C22A 0.0179(9) 0.0203(9) 0.0176(9) -0.0023(7) -0.0017(7) -0.0007(7)
C23A 0.0131(8) 0.0205(9) 0.0176(9) 0.0006(7) 0.0011(7) -0.0005(7)
C24A 0.0181(9) 0.0252(10) 0.0180(9) -0.0038(8) -0.0013(7) -0.0011(7)
C25A 0.0162(9) 0.0277(10) 0.0163(9) 0.0023(8) -0.0037(7) 0.0022(7)
C26A 0.0159(9) 0.0193(9) 0.0210(9) 0.0036(7) 0.0022(7) 0.0015(7)
C27A 0.0132(8) 0.0218(9) 0.0145(9) 0.0009(7) 0.0015(7) -0.0019(7)
C28A 0.0134(8) 0.0219(9) 0.0161(9) 0.0029(7) -0.0001(7) 0.0010(7)
C29A 0.0188(9) 0.0198(9) 0.0195(9) 0.0000(7) -0.0013(7) -0.0004(7)
C30A 0.0208(9) 0.0217(10) 0.0245(10) 0.0015(8) 0.0019(8) -0.0020(7)
C31A 0.0205(10) 0.0422(13) 0.0357(12) 0.0077(10) 0.0023(9) -0.0021(9)
C32A 0.0180(9) 0.0193(9) 0.0207(9) -0.0012(7) -0.0018(7) 0.0026(7)
C33A 0.0216(10) 0.0262(10) 0.0226(10) -0.0003(8) -0.0036(8) 0.0030(8)
C34A 0.0255(10) 0.0283(11) 0.0331(11) 0.0015(9) -0.0097(8) 0.0028(8)
C35A 0.0165(9) 0.0183(9) 0.0222(10) -0.0002(7) -0.0010(7) -0.0001(7)
C36A 0.0203(9) 0.0235(10) 0.0231(10) 0.0013(8) -0.0034(7) 0.0016(8)
C37A 0.0233(10) 0.0329(11) 0.0297(11) -0.0003(9) -0.0066(8) 0.0025(8)
C38A 0.0191(9) 0.0209(10) 0.0218(9) -0.0024(8) -0.0005(7) 0.0029(7)
C39A 0.0204(9) 0.0271(10) 0.0275(11) -0.0024(8) 0.0035(8) 0.0002(8)
C40A 0.0227(10) 0.0423(13) 0.0405(13) -0.0031(10) 0.0060(9) -0.0021(9)
N1D 0.0296(9) 0.0437(11) 0.0291(10) -0.0020(8) -0.0035(7) 0.0024(8)
C1D 0.0337(12) 0.0358(12) 0.0326(12) -0.0011(10) -0.0054(9) 0.0110(10)
N2D 0.0246(9) 0.0360(10) 0.0249(9) 0.0041(8) -0.0014(7) 0.0001(7)
C2D 0.0321(11) 0.0264(11) 0.0297(11) -0.0014(9) -0.0033(9) 0.0018(9)
C3D 0.0233(10) 0.0273(10) 0.0195(9) 0.0021(8) 0.0020(7) 0.0016(8)
C4D 0.0270(11) 0.0267(11) 0.0260(10) -0.0012(8) 0.0010(8) -0.0005(8)
C5D 0.0316(11) 0.0358(12) 0.0292(11) -0.0034(9) -0.0023(9) -0.0034(9)
C6D 0.0244(10) 0.0237(10) 0.0211(10) 0.0055(8) 0.0015(8) 0.0002(8)
C7D 0.0279(10) 0.0217(10) 0.0245(10) 0.0014(8) -0.0002(8) -0.0005(8)
C8D 0.0271(10) 0.0282(11) 0.0252(10) 0.0024(8) -0.0039(8) -0.0026(8)
C9D 0.0270(11) 0.0373(12) 0.0273(11) -0.0002(9) 0.0008(8) 0.0046(9)
C10D 0.0264(10) 0.0318(11) 0.0219(10) -0.0001(8) -0.0007(8) 0.0004(8)

loop_
_atom_type_symbol
_atom_type_description
_atom_type_scat_dispersion_real
_atom_type_scat_dispersion_imag
_atom_type_scat_source
C C 0.0033 0.0016 'International Tables Vol C Tables 4.2.6.8 and 6.1.1.4'
H H 0.0000 0.0000 'International Tables Vol C Tables 4.2.6.8 and 6.1.1.4'
N N 0.0061 0.0033 'International Tables Vol C Tables 4.2.6.8 and 6.1.1.4'
O O 0.0106 0.0060 'International Tables Vol C Tables 4.2.6.8 and 6.1.1.4'

loop_
_geom_angle_atom_site_label_1
_geom_angle_atom_site_label_2
_geom_angle_atom_site_label_3
_geom_angle
_geom_angle_site_symmetry_3
N1B C1B C2B 178.6(3) .
C1B C2B H2B1 109.5 .
C1B C2B H2B2 109.5 .
H2B1 C2B H2B2 109.5 .
C1B C2B H2B3 109.5 .
H2B1 C2B H2B3 109.5 .
H2B2 C2B H2B3 109.5 .
C5E N1E C1E 117.33(16) .
N1E C1E C2E 123.08(18) .
N1E C1E H1E 118.5 .
C2E C1E H1E 118.5 .
C1E C2E C3E 119.82(18) .
C1E C2E H2E 120.1 .
C3E C2E H2E 120.1 .
C4E C3E C2E 116.82(16) .
C4E C3E C3E 121.8(2) 3_666
C2E C3E C3E 121.4(2) 3_666
C5E C4E C3E 119.52(17) .
C5E C4E H4E 120.2 .
C3E C4E H4E 120.2 .
N1E C5E C4E 123.41(18) .
N1E C5E H5E 118.3 .
C4E C5E H5E 118.3 .
C5C N1C C1C 116.96(16) .
N1C C1C C2C 123.23(18) .
N1C C1C H1C 118.4 .
C2C C1C H1C 118.4 .
C8C N2C C10C 116.93(16) .
C1C C2C C3C 119.57(17) .
C1C C2C H2C 120.2 .
C3C C2C H2C 120.2 .
C4C C3C C2C 117.12(16) .
C4C C3C C6C 121.49(16) .
C2C C3C C6C 121.38(16) .
C5C C4C C3C 119.36(17) .
C5C C4C H4C 120.3 .
C3C C4C H4C 120.3 .
N1C C5C C4C 123.73(18) .
N1C C5C H5C 118.1 .
C4C C5C H5C 118.1 .
C7C C6C C9C 117.68(16) .
C7C C6C C3C 122.09(16) .
C9C C6C C3C 120.23(16) .
C8C C7C C6C 118.94(17) .
C8C C7C H7C 120.5 .
C6C C7C H7C 120.5 .
N2C C8C C7C 123.82(17) .
N2C C8C H8C 118.1 .
C7C C8C H8C 118.1 .
C10C C9C C6C 119.05(17) .
C10C C9C H9C 120.5 .
C6C C9C H9C 120.5 .
N2C C10C C9C 123.58(18) .
N2C C10C H10C 118.2 .
C9C C10C H10C 118.2 .
C3A O1A H1A 109.5 .
C27A C1A C2A 111.51(13) .
C27A C1A C29A 112.34(14) .
C2A C1A C29A 111.74(14) .
C27A C1A H1 107.0 .
C2A C1A H1 107.0 .
C29A C1A H1 107.0 .
C5A O2A H2A 109.5 .
C7A C2A C3A 116.43(16) .
C7A C2A C1A 122.45(15) .
C3A C2A C1A 121.12(15) .
C10A O3A H3A 109.5 .
O1A C3A C4A 116.09(15) .
O1A C3A C2A 123.04(16) .
C4A C3A C2A 120.85(16) .
C12A O4A H4A 109.5 .
C3A C4A C5A 120.85(16) .
C3A C4A H2 119.6 .
C5A C4A H2 119.6 .
C17A O5A H5A 109.5 .
O2A C5A C4A 121.51(15) .
O2A C5A C6A 117.96(15) .
C4A C5A C6A 120.52(16) .
C19A O6A H6A 109.5 .
C7A C6A C5A 116.98(16) .
C7A C6A C8A 122.92(15) .
C5A C6A C8A 120.10(15) .
C24A O7A H7A 109.5 .
C6A C7A C2A 124.32(16) .
C6A C7A H3 117.8 .
C2A C7A H3 117.8 .
C26A O8A H8A 109.5 .
C6A C8A C9A 111.67(14) .
C6A C8A C32A 112.14(14) .
C9A C8A C32A 112.80(14) .
C6A C8A H4 106.6 .
C9A C8A H4 106.6 .
C32A C8A H4 106.6 .
C14A C9A C10A 116.67(16) .
C14A C9A C8A 120.98(15) .
C10A C9A C8A 122.35(16) .
O3A C10A C11A 116.02(16) .
O3A C10A C9A 123.31(17) .
C11A C10A C9A 120.68(17) .
C10A C11A C12A 121.05(16) .
C10A C11A H11A 119.5 .
C12A C11A H11A 119.5 .
O4A C12A C11A 116.68(16) .
O4A C12A C13A 122.98(17) .
C11A C12A C13A 120.31(17) .
C14A C13A C12A 117.24(16) .
C14A C13A C15A 121.48(15) .
C12A C13A C15A 121.28(16) .
C9A C14A C13A 124.02(16) .
C9A C14A H14A 118.0 .
C13A C14A H14A 118.0 .
C13A C15A C16A 112.19(14) .
C13A C15A C35A 112.52(14) .
C16A C15A C35A 112.29(14) .
C13A C15A H15A 106.4 .
C16A C15A H15A 106.4 .
C35A C15A H15A 106.4 .
C21A C16A C17A 116.77(16) .
C21A C16A C15A 122.77(15) .
C17A C16A C15A 120.45(15) .
O5A C17A C18A 121.22(15) .
O5A C17A C16A 117.66(15) .
C18A C17A C16A 121.12(16) .
C17A C18A C19A 120.04(16) .
C17A C18A H18A 120.0 .
C19A C18A H18A 120.0 .
O6A C19A C18A 120.72(15) .
O6A C19A C20A 118.23(16) .
C18A C19A C20A 121.04(16) .
C21A C20A C19A 117.11(16) .
C21A C20A C22A 122.23(15) .
C19A C20A C22A 120.61(15) .
C20A C21A C16A 123.86(16) .
C20A C21A H21A 118.1 .
C16A C21A H21A 118.1 .
C20A C22A C23A 109.70(14) .
C20A C22A C38A 113.27(14) .
C23A C22A C38A 112.37(14) .
C20A C22A H22A 107.0 .
C23A C22A H22A 107.0 .
C38A C22A H22A 107.0 .
C28A C23A C24A 117.16(16) .
C28A C23A C22A 120.69(15) .
C24A C23A C22A 122.15(15) .
O7A C24A C25A 117.08(15) .
O7A C24A C23A 122.22(16) .
C25A C24A C23A 120.68(16) .
C26A C25A C24A 119.99(16) .
C26A C25A H25A 120.0 .
C24A C25A H25A 120.0 .
O8A C26A C25A 121.03(15) .
O8A C26A C27A 117.63(15) .
C25A C26A C27A 121.35(16) .
C28A C27A C26A 116.56(16) .
C28A C27A C1A 121.37(15) .
C26A C27A C1A 122.06(15) .
C23A C28A C27A 124.22(16) .
C23A C28A H28A 117.9 .
C27A C28A H28A 117.9 .
C30A C29A C1A 115.05(14) .
C30A C29A H29A 108.5 .
C1A C29A H29A 108.5 .
C30A C29A H29B 108.5 .
C1A C29A H29B 108.5 .
H29A C29A H29B 107.5 .
C31A C30A C29A 111.23(15) .
C31A C30A H30A 109.4 .
C29A C30A H30A 109.4 .
C31A C30A H30B 109.4 .
C29A C30A H30B 109.4 .
H30A C30A H30B 108.0 .
C30A C31A H31A 109.5 .
C30A C31A H31B 109.5 .
H31A C31A H31B 109.5 .
C30A C31A H31C 109.5 .
H31A C31A H31C 109.5 .
H31B C31A H31C 109.5 .
C33A C32A C8A 114.12(15) .
C33A C32A H32A 108.7 .
C8A C32A H32A 108.7 .
C33A C32A H32B 108.7 .
C8A C32A H32B 108.7 .
H32A C32A H32B 107.6 .
C32A C33A C34A 111.56(16) .
C32A C33A H33A 109.3 .
C34A C33A H33A 109.3 .
C32A C33A H33B 109.3 .
C34A C33A H33B 109.3 .
H33A C33A H33B 108.0 .
C33A C34A H34A 109.5 .
C33A C34A H34B 109.5 .
H34A C34A H34B 109.5 .
C33A C34A H34C 109.5 .
H34A C34A H34C 109.5 .
H34B C34A H34C 109.5 .
C36A C35A C15A 114.06(14) .
C36A C35A H35A 108.7 .
C15A C35A H35A 108.7 .
C36A C35A H35B 108.7 .
C15A C35A H35B 108.7 .
H35A C35A H35B 107.6 .
C37A C36A C35A 111.13(15) .
C37A C36A H36A 109.4 .
C35A C36A H36A 109.4 .
C37A C36A H36B 109.4 .
C35A C36A H36B 109.4 .
H36A C36A H36B 108.0 .
C36A C37A H37A 109.5 .
C36A C37A H37B 109.5 .
H37A C37A H37B 109.5 .
C36A C37A H37C 109.5 .
H37A C37A H37C 109.5 .
H37B C37A H37C 109.5 .
C39A C38A C22A 113.38(15) .
C39A C38A H38A 108.9 .
C22A C38A H38A 108.9 .
C39A C38A H38B 108.9 .
C22A C38A H38B 108.9 .
H38A C38A H38B 107.7 .
C40A C39A C38A 112.65(16) .
C40A C39A H39A 109.1 .
C38A C39A H39A 109.1 .
C40A C39A H39B 109.1 .
C38A C39A H39B 109.1 .
H39A C39A H39B 107.8 .
C39A C40A H40A 109.5 .
C39A C40A H40B 109.5 .
H40A C40A H40B 109.5 .
C39A C40A H40C 109.5 .
H40A C40A H40C 109.5 .
H40B C40A H40C 109.5 .
C1D N1D C5D 116.38(17) .
N1D C1D C2D 123.90(19) .
N1D C1D H1D 118.0 .
C2D C1D H1D 118.0 .
C8D N2D C9D 116.91(17) .
C3D C2D C1D 119.13(19) .
C3D C2D H2D 120.4 .
C1D C2D H2D 120.4 .
C4D C3D C2D 116.87(17) .
C4D C3D C6D 121.37(17) .
C2D C3D C6D 121.75(17) .
C5D C4D C3D 119.46(19) .
C5D C4D H4D 120.3 .
C3D C4D H4D 120.3 .
N1D C5D C4D 124.24(19) .
N1D C5D H5D 117.9 .
C4D C5D H5D 117.9 .
C7D C6D C10D 116.78(17) .
C7D C6D C3D 122.60(17) .
C10D C6D C3D 120.61(17) .
C6D C7D C8D 119.88(18) .
C6D C7D H7D 120.1 .
C8D C7D H7D 120.1 .
N2D C8D C7D 123.29(18) .
N2D C8D H8D 118.4 .
C7D C8D H8D 118.4 .
N2D C9D C10D 123.56(19) .
N2D C9D H9D 118.2 .
C10D C9D H9D 118.2 .
C9D C10D C6D 119.52(18) .
C9D C10D H10D 120.2 .
C6D C10D H10D 120.2 .

loop_
_geom_bond_atom_site_label_1
_geom_bond_atom_site_label_2
_geom_bond_distance
_geom_bond_site_symmetry_2
N1B C1B 1.143(3) .
C1B C2B 1.462(4) .
C2B H2B1 0.9800 .
C2B H2B2 0.9800 .
C2B H2B3 0.9800 .
N1E C5E 1.335(2) .
N1E C1E 1.336(3) .
C1E C2E 1.382(3) .
C1E H1E 0.9500 .
C2E C3E 1.395(2) .
C2E H2E 0.9500 .
C3E C4E 1.392(3) .
C3E C3E 1.490(3) 3_666
C4E C5E 1.384(3) .
C4E H4E 0.9500 .
C5E H5E 0.9500 .
N1C C5C 1.336(2) .
N1C C1C 1.339(2) .
C1C C2C 1.383(3) .
C1C H1C 0.9500 .
N2C C8C 1.332(2) .
N2C C10C 1.341(2) .
C2C C3C 1.395(3) .
C2C H2C 0.9500 .
C3C C4C 1.389(2) .
C3C C6C 1.486(2) .
C4C C5C 1.382(3) .
C4C H4C 0.9500 .
C5C H5C 0.9500 .
C6C C7C 1.391(2) .
C6C C9C 1.393(2) .
C7C C8C 1.388(2) .
C7C H7C 0.9500 .
C8C H8C 0.9500 .
C9C C10C 1.384(2) .
C9C H9C 0.9500 .
C10C H10C 0.9500 .
O1A C3A 1.371(2) .
O1A H1A 0.8400 .
C1A C27A 1.528(2) .
C1A C2A 1.528(2) .
C1A C29A 1.539(2) .
C1A H1 1.0000 .
O2A C5A 1.375(2) .
O2A H2A 0.8400 .
C2A C7A 1.397(2) .
C2A C3A 1.406(2) .
O3A C10A 1.375(2) .
O3A H3A 0.8400 .
C3A C4A 1.386(2) .
O4A C12A 1.371(2) .
O4A H4A 0.8400 .
C4A C5A 1.390(2) .
C4A H2 0.9500 .
O5A C17A 1.371(2) .
O5A H5A 0.8400 .
C5A C6A 1.399(2) .
O6A C19A 1.375(2) .
O6A H6A 0.8400 .
C6A C7A 1.396(2) .
C6A C8A 1.520(2) .
O7A C24A 1.379(2) .
O7A H7A 0.8400 .
C7A H3 0.9500 .
O8A C26A 1.385(2) .
O8A H8A 0.8400 .
C8A C9A 1.527(2) .
C8A C32A 1.537(2) .
C8A H4 1.0000 .
C9A C14A 1.392(2) .
C9A C10A 1.406(2) .
C10A C11A 1.383(3) .
C11A C12A 1.385(3) .
C11A H11A 0.9500 .
C12A C13A 1.400(2) .
C13A C14A 1.393(2) .
C13A C15A 1.520(2) .
C14A H14A 0.9500 .
C15A C16A 1.523(2) .
C15A C35A 1.534(2) .
C15A H15A 1.0000 .
C16A C21A 1.393(2) .
C16A C17A 1.400(2) .
C17A C18A 1.386(3) .
C18A C19A 1.388(2) .
C18A H18A 0.9500 .
C19A C20A 1.395(2) .
C20A C21A 1.392(2) .
C20A C22A 1.526(2) .
C21A H21A 0.9500 .
C22A C23A 1.527(2) .
C22A C38A 1.539(2) .
C22A H22A 1.0000 .
C23A C28A 1.389(2) .
C23A C24A 1.400(2) .
C24A C25A 1.389(2) .
C25A C26A 1.389(2) .
C25A H25A 0.9500 .
C26A C27A 1.399(2) .
C27A C28A 1.389(2) .
C28A H28A 0.9500 .
C29A C30A 1.525(2) .
C29A H29A 0.9900 .
C29A H29B 0.9900 .
C30A C31A 1.524(3) .
C30A H30A 0.9900 .
C30A H30B 0.9900 .
C31A H31A 0.9800 .
C31A H31B 0.9800 .
C31A H31C 0.9800 .
C32A C33A 1.515(2) .
C32A H32A 0.9900 .
C32A H32B 0.9900 .
C33A C34A 1.523(3) .
C33A H33A 0.9900 .
C33A H33B 0.9900 .
C34A H34A 0.9800 .
C34A H34B 0.9800 .
C34A H34C 0.9800 .
C35A C36A 1.523(2) .
C35A H35A 0.9900 .
C35A H35B 0.9900 .
C36A C37A 1.518(2) .
C36A H36A 0.9900 .
C36A H36B 0.9900 .
C37A H37A 0.9800 .
C37A H37B 0.9800 .
C37A H37C 0.9800 .
C38A C39A 1.527(2) .
C38A H38A 0.9900 .
C38A H38B 0.9900 .
C39A C40A 1.524(3) .
C39A H39A 0.9900 .
C39A H39B 0.9900 .
C40A H40A 0.9800 .
C40A H40B 0.9800 .
C40A H40C 0.9800 .
N1D C1D 1.323(3) .
N1D C5D 1.336(3) .
C1D C2D 1.392(3) .
C1D H1D 0.9500 .
N2D C8D 1.332(2) .
N2D C9D 1.336(3) .
C2D C3D 1.391(3) .
C2D H2D 0.9500 .
C3D C4D 1.389(3) .
C3D C6D 1.486(3) .
C4D C5D 1.373(3) .
C4D H4D 0.9500 .
C5D H5D 0.9500 .
C6D C7D 1.383(3) .
C6D C10D 1.394(3) .
C7D C8D 1.388(3) .
C7D H7D 0.9500 .
C8D H8D 0.9500 .
C9D C10D 1.382(3) .
C9D H9D 0.9500 .
C10D H10D 0.9500 .

loop_
_geom_torsion_atom_site_label_1
_geom_torsion_atom_site_label_2
_geom_torsion_atom_site_label_3
_geom_torsion_atom_site_label_4
_geom_torsion
_geom_torsion_site_symmetry_1
_geom_torsion_site_symmetry_4
C5E N1E C1E C2E -0.5(3) . .
N1E C1E C2E C3E -0.7(3) . .
C1E C2E C3E C4E 1.0(3) . .
C1E C2E C3E C3E -179.1(2) . 3_666
C2E C3E C4E C5E -0.1(3) . .
C3E C3E C4E C5E 179.9(2) 3_666 .
C1E N1E C5E C4E 1.4(3) . .
C3E C4E C5E N1E -1.1(3) . .
C5C N1C C1C C2C 0.1(3) . .
N1C C1C C2C C3C 1.2(3) . .
C1C C2C C3C C4C -1.5(3) . .
C1C C2C C3C C6C 177.87(17) . .
C2C C3C C4C C5C 0.5(3) . .
C6C C3C C4C C5C -178.87(17) . .
C1C N1C C5C C4C -1.2(3) . .
C3C C4C C5C N1C 0.9(3) . .
C4C C3C C6C C7C -144.75(18) . .
C2C C3C C6C C7C 36.0(3) . .
C4C C3C C6C C9C 36.3(3) . .
C2C C3C C6C C9C -143.04(18) . .
C9C C6C C7C C8C 0.6(3) . .
C3C C6C C7C C8C -178.44(16) . .
C10C N2C C8C C7C -0.3(3) . .
C6C C7C C8C N2C -0.1(3) . .
C7C C6C C9C C10C -0.6(3) . .
C3C C6C C9C C10C 178.40(16) . .
C8C N2C C10C C9C 0.2(3) . .
C6C C9C C10C N2C 0.3(3) . .
C27A C1A C2A C7A 91.91(19) . .
C29A C1A C2A C7A -34.7(2) . .
C27A C1A C2A C3A -87.81(19) . .
C29A C1A C2A C3A 145.54(16) . .
C7A C2A C3A O1A 177.73(15) . .
C1A C2A C3A O1A -2.5(3) . .
C7A C2A C3A C4A -0.8(2) . .
C1A C2A C3A C4A 178.94(16) . .
O1A C3A C4A C5A -178.63(16) . .
C2A C3A C4A C5A 0.0(3) . .
C3A C4A C5A O2A -177.44(16) . .
C3A C4A C5A C6A 1.8(3) . .
O2A C5A C6A C7A 176.62(15) . .
C4A C5A C6A C7A -2.7(3) . .
O2A C5A C6A C8A -3.6(2) . .
C4A C5A C6A C8A 177.06(16) . .
C5A C6A C7A C2A 1.9(3) . .
C8A C6A C7A C2A -177.83(16) . .
C3A C2A C7A C6A -0.2(3) . .
C1A C2A C7A C6A -179.91(16) . .
C7A C6A C8A C9A -89.0(2) . .
C5A C6A C8A C9A 91.24(19) . .
C7A C6A C8A C32A 38.7(2) . .
C5A C6A C8A C32A -141.04(16) . .
C6A C8A C9A C14A 78.82(19) . .
C32A C8A C9A C14A -48.5(2) . .
C6A C8A C9A C10A -100.46(19) . .
C32A C8A C9A C10A 132.17(17) . .
C14A C9A C10A O3A -179.01(15) . .
C8A C9A C10A O3A 0.3(3) . .
C14A C9A C10A C11A 1.2(2) . .
C8A C9A C10A C11A -179.50(16) . .
O3A C10A C11A C12A -179.71(16) . .
C9A C10A C11A C12A 0.1(3) . .
C10A C11A C12A O4A 177.64(16) . .
C10A C11A C12A C13A -0.6(3) . .
O4A C12A C13A C14A -178.41(15) . .
C11A C12A C13A C14A -0.3(2) . .
O4A C12A C13A C15A 1.3(3) . .
C11A C12A C13A C15A 179.37(16) . .
C10A C9A C14A C13A -2.2(2) . .
C8A C9A C14A C13A 178.51(15) . .
C12A C13A C14A C9A 1.7(2) . .
C15A C13A C14A C9A -177.94(15) . .
C14A C13A C15A C16A -83.14(19) . .
C12A C13A C15A C16A 97.18(19) . .
C14A C13A C15A C35A 44.6(2) . .
C12A C13A C15A C35A -135.04(17) . .
C13A C15A C16A C21A 94.89(19) . .
C35A C15A C16A C21A -33.0(2) . .
C13A C15A C16A C17A -86.5(2) . .
C35A C15A C16A C17A 145.56(16) . .
C21A C16A C17A O5A -179.36(15) . .
C15A C16A C17A O5A 2.0(2) . .
C21A C16A C17A C18A 1.2(3) . .
C15A C16A C17A C18A -177.46(16) . .
O5A C17A C18A C19A -178.29(16) . .
C16A C17A C18A C19A 1.1(3) . .
C17A C18A C19A O6A 176.64(16) . .
C17A C18A C19A C20A -2.2(3) . .
O6A C19A C20A C21A -178.03(15) . .
C18A C19A C20A C21A 0.9(3) . .
O6A C19A C20A C22A 4.5(2) . .
C18A C19A C20A C22A -176.60(16) . .
C19A C20A C21A C16A 1.6(3) . .
C22A C20A C21A C16A 179.05(16) . .
C17A C16A C21A C20A -2.6(3) . .
C15A C16A C21A C20A 175.98(16) . .
C21A C20A C22A C23A -87.82(19) . .
C19A C20A C22A C23A 89.50(19) . .
C21A C20A C22A C38A 38.6(2) . .
C19A C20A C22A C38A -144.05(16) . .
C20A C22A C23A C28A 83.35(19) . .
C38A C22A C23A C28A -43.6(2) . .
C20A C22A C23A C24A -96.87(19) . .
C38A C22A C23A C24A 136.18(17) . .
C28A C23A C24A O7A -179.04(16) . .
C22A C23A C24A O7A 1.2(3) . .
C28A C23A C24A C25A 2.3(3) . .
C22A C23A C24A C25A -177.49(16) . .
O7A C24A C25A C26A -179.95(16) . .
C23A C24A C25A C26A -1.2(3) . .
C24A C25A C26A O8A -179.88(16) . .
C24A C25A C26A C27A 0.4(3) . .
O8A C26A C27A C28A 179.62(15) . .
C25A C26A C27A C28A -0.6(2) . .
O8A C26A C27A C1A -1.4(2) . .
C25A C26A C27A C1A 178.36(16) . .
C2A C1A C27A C28A -87.24(19) . .
C29A C1A C27A C28A 39.1(2) . .
C2A C1A C27A C26A 93.83(19) . .
C29A C1A C27A C26A -139.85(16) . .
C24A C23A C28A C27A -2.7(3) . .
C22A C23A C28A C27A 177.11(15) . .
C26A C27A C28A C23A 1.9(2) . .
C1A C27A C28A C23A -177.14(15) . .
C27A C1A C29A C30A 56.3(2) . .
C2A C1A C29A C30A -177.53(15) . .
C1A C29A C30A C31A -179.90(16) . .
C6A C8A C32A C33A 168.10(15) . .
C9A C8A C32A C33A -64.8(2) . .
C8A C32A C33A C34A -178.59(15) . .
C13A C15A C35A C36A 62.27(19) . .
C16A C15A C35A C36A -170.01(15) . .
C15A C35A C36A C37A 175.36(15) . .
C20A C22A C38A C39A 176.60(15) . .
C23A C22A C38A C39A -58.4(2) . .
C22A C38A C39A C40A 176.32(16) . .
C5D N1D C1D C2D -1.1(3) . .
N1D C1D C2D C3D 1.2(3) . .
C1D C2D C3D C4D -0.2(3) . .
C1D C2D C3D C6D 178.78(18) . .
C2D C3D C4D C5D -0.8(3) . .
C6D C3D C4D C5D -179.74(18) . .
C1D N1D C5D C4D 0.1(3) . .
C3D C4D C5D N1D 0.9(3) . .
C4D C3D C6D C7D 150.70(19) . .
C2D C3D C6D C7D -28.2(3) . .
C4D C3D C6D C10D -29.0(3) . .
C2D C3D C6D C10D 152.03(19) . .
C10D C6D C7D C8D 2.0(3) . .
C3D C6D C7D C8D -177.77(17) . .
C9D N2D C8D C7D -0.9(3) . .
C6D C7D C8D N2D -1.2(3) . .
C8D N2D C9D C10D 2.1(3) . .
N2D C9D C10D C6D -1.2(3) . .
C7D C6D C10D C9D -0.9(3) . .
C3D C6D C10D C9D 178.88(18) . .
